data_4061759
_journal_name_full Organometallics
_journal_paper_doi 10.1021/om050623r
_journal_year 2005
_chemical_formula_sum 'C16 H34 Ga2 N2 O'
_chemical_formula_weight 409.89
_space_group_IT_number 14
_symmetry_cell_setting monoclinic
_symmetry_space_group_name_Hall '-P 2ybc'
_symmetry_space_group_name_H-M 'P 1 21/c 1'
_cell_angle_alpha 90.00
_cell_angle_beta 108.656(2)
_cell_angle_gamma 90.00
_cell_formula_units_Z 4
_cell_length_a 12.4949(19)
_cell_length_b 9.1385(12)
_cell_length_c 18.617(3)
_cell_measurement_temperature 213(2)
_cell_volume 2014.1(5)
_diffrn_ambient_temperature 213(2)
_exptl_crystal_density_diffrn 1.352
_cod_original_sg_symbol_H-M 'P 21/c'
_cod_database_code 4061759

loop_
_symmetry_equiv_pos_as_xyz
'x, y, z'
'-x, y+1/2, -z+1/2'
'-x, -y, -z'
'x, -y-1/2, z-1/2'

loop_
_atom_site_label
_atom_site_type_symbol
_atom_site_fract_x
_atom_site_fract_y
_atom_site_fract_z
_atom_site_U_iso_or_equiv
_atom_site_adp_type
_atom_site_occupancy
_atom_site_symmetry_multiplicity
_atom_site_calc_flag
_atom_site_refinement_flags
_atom_site_disorder_assembly
_atom_site_disorder_group
Ga1 Ga 0.317381(19) 0.66920(3) 0.125033(12) 0.03392(9) Uani 1 1 d . . .
Ga2 Ga 0.120500(19) 0.73297(3) -0.040041(13) 0.03494(9) Uani 1 1 d . . .
N1 N 0.29829(13) 0.52512(18) 0.04018(8) 0.0294(3) Uani 1 1 d . . .
N2 N 0.21645(13) 0.55258(19) -0.02949(8) 0.0300(3) Uani 1 1 d . . .
C1 C 0.34993(16) 0.3990(2) 0.03476(10) 0.0310(4) Uani 1 1 d . . .
C2 C 0.30291(19) 0.3441(2) -0.03810(12) 0.0347(4) Uani 1 1 d . . .
C3 C 0.22016(16) 0.4417(2) -0.07643(10) 0.0311(4) Uani 1 1 d . . .
C4 C 0.44063(18) 0.3257(3) 0.09968(12) 0.0375(5) Uani 1 1 d . . .
C5 C 0.3838(2) 0.2401(3) 0.14798(16) 0.0482(6) Uani 1 1 d . . .
C6 C 0.5235(2) 0.4358(3) 0.14963(15) 0.0490(6) Uani 1 1 d . . .
C7 C 0.5081(3) 0.2200(5) 0.06698(18) 0.0644(9) Uani 1 1 d . . .
C8 C 0.14025(18) 0.4243(3) -0.15732(11) 0.0382(5) Uani 1 1 d . . .
C9 C 0.0329(2) 0.3489(4) -0.15393(17) 0.0549(7) Uani 1 1 d . . .
C10 C 0.1956(3) 0.3274(4) -0.20210(16) 0.0578(7) Uani 1 1 d . . .
C11 C 0.1106(3) 0.5702(3) -0.19820(14) 0.0540(7) Uani 1 1 d . . .
C12 C 0.4381(3) 0.8104(3) 0.13005(17) 0.0504(6) Uani 1 1 d . . .
C13 C 0.2874(2) 0.5857(3) 0.21390(13) 0.0448(5) Uani 1 1 d . . .
O1 O 0.17748(14) 0.76385(18) 0.06834(9) 0.0408(4) Uani 1 1 d . . .
C14 C 0.1515(3) 0.9009(3) 0.09576(18) 0.0526(6) Uani 1 1 d . . .
C15 C -0.0410(2) 0.6926(4) -0.06190(17) 0.0496(6) Uani 1 1 d . . .
C16 C 0.1784(3) 0.8960(3) -0.08549(17) 0.0551(6) Uani 1 1 d . . .
H16A H 0.1497 0.9877 -0.0727 0.066 Uiso 1 1 calc R . .
H16B H 0.1539 0.8845 -0.1401 0.066 Uiso 1 1 calc R . .
H16C H 0.2603 0.8966 -0.0661 0.066 Uiso 1 1 calc R . .
H2 H 0.325(2) 0.262(3) -0.0587(15) 0.041(7) Uiso 1 1 d . . .
H5A H 0.343(3) 0.302(4) 0.1683(18) 0.056(9) Uiso 1 1 d . . .
H5B H 0.448(3) 0.189(4) 0.1905(18) 0.058(8) Uiso 1 1 d . . .
H5C H 0.333(3) 0.165(4) 0.113(2) 0.074(10) Uiso 1 1 d . . .
H6A H 0.484(2) 0.500(4) 0.1759(16) 0.055(8) Uiso 1 1 d . . .
H6B H 0.554(3) 0.502(4) 0.1208(17) 0.063(9) Uiso 1 1 d . . .
H6C H 0.592(3) 0.372(4) 0.1856(18) 0.066(9) Uiso 1 1 d . . .
H7A H 0.460(3) 0.143(4) 0.0382(18) 0.053(8) Uiso 1 1 d . . .
H7B H 0.541(3) 0.277(4) 0.040(2) 0.066(10) Uiso 1 1 d . . .
H7C H 0.562(3) 0.172(4) 0.106(2) 0.069(10) Uiso 1 1 d . . .
H9A H -0.004(3) 0.406(4) -0.1265(18) 0.057(8) Uiso 1 1 d . . .
H9B H -0.011(3) 0.336(4) -0.199(2) 0.072(10) Uiso 1 1 d . . .
H9C H 0.060(3) 0.260(5) -0.130(2) 0.086(13) Uiso 1 1 d . . .
H10A H 0.206(3) 0.231(4) -0.1843(19) 0.060(9) Uiso 1 1 d . . .
H10B H 0.259(3) 0.374(4) -0.2067(17) 0.063(9) Uiso 1 1 d . . .
H10C H 0.138(3) 0.314(4) -0.251(2) 0.073(10) Uiso 1 1 d . . .
H11A H 0.173(3) 0.617(4) -0.195(2) 0.078(11) Uiso 1 1 d . . .
H11B H 0.064(3) 0.620(4) -0.175(2) 0.069(10) Uiso 1 1 d . . .
H11C H 0.067(3) 0.551(4) -0.2487(19) 0.065(9) Uiso 1 1 d . . .
H12A H 0.502(5) 0.770(6) 0.133(3) 0.125(19) Uiso 1 1 d . . .
H12B H 0.425(3) 0.852(4) 0.082(2) 0.073(10) Uiso 1 1 d . . .
H12C H 0.429(4) 0.889(6) 0.160(3) 0.120(16) Uiso 1 1 d . . .
H13A H 0.224(3) 0.535(5) 0.197(2) 0.079(11) Uiso 1 1 d . . .
H13B H 0.347(3) 0.530(4) 0.2473(19) 0.072(10) Uiso 1 1 d . . .
H13C H 0.261(3) 0.657(5) 0.231(2) 0.085(13) Uiso 1 1 d . . .
H14A H 0.068(3) 0.920(4) 0.0723(18) 0.065(9) Uiso 1 1 d . . .
H14B H 0.192(3) 0.979(4) 0.078(2) 0.083(11) Uiso 1 1 d . . .
H14C H 0.175(3) 0.910(4) 0.148(2) 0.084(11) Uiso 1 1 d . . .
H15A H -0.056(3) 0.607(5) -0.047(2) 0.095(14) Uiso 1 1 d . . .
H15B H -0.065(4) 0.769(6) -0.038(3) 0.105(15) Uiso 1 1 d . . .
H15C H -0.081(4) 0.694(6) -0.109(3) 0.113(16) Uiso 1 1 d . . .

loop_
_atom_site_aniso_label
_atom_site_aniso_U_11
_atom_site_aniso_U_22
_atom_site_aniso_U_33
_atom_site_aniso_U_23
_atom_site_aniso_U_13
_atom_site_aniso_U_12
Ga1 0.03808(14) 0.03498(16) 0.02514(13) -0.00418(8) 0.00513(9) -0.00290(9)
Ga2 0.03729(14) 0.03291(15) 0.03131(13) 0.00512(8) 0.00632(10) 0.00362(9)
N1 0.0318(8) 0.0315(9) 0.0201(7) 0.0000(6) 0.0018(6) -0.0003(6)
N2 0.0330(8) 0.0319(9) 0.0205(7) 0.0010(6) 0.0021(6) -0.0003(6)
C1 0.0331(9) 0.0318(11) 0.0258(9) 0.0023(7) 0.0062(7) -0.0002(8)
C2 0.0411(10) 0.0308(11) 0.0299(10) -0.0032(8) 0.0082(8) 0.0005(8)
C3 0.0343(9) 0.0328(11) 0.0244(8) -0.0013(7) 0.0068(7) -0.0044(8)
C4 0.0372(10) 0.0399(12) 0.0316(10) 0.0063(8) 0.0056(8) 0.0072(9)
C5 0.0510(14) 0.0424(14) 0.0462(13) 0.0149(11) 0.0083(12) -0.0006(11)
C6 0.0372(11) 0.0566(16) 0.0424(12) 0.0106(11) -0.0023(10) -0.0015(11)
C7 0.0670(19) 0.076(2) 0.0458(15) 0.0081(15) 0.0115(14) 0.0369(18)
C8 0.0407(11) 0.0449(13) 0.0237(9) -0.0038(8) 0.0030(8) -0.0067(9)
C9 0.0466(14) 0.069(2) 0.0399(13) -0.0074(13) 0.0016(11) -0.0190(13)
C10 0.0586(17) 0.074(2) 0.0349(13) -0.0209(13) 0.0062(12) -0.0012(14)
C11 0.0693(18) 0.0562(17) 0.0266(11) 0.0081(10) 0.0014(11) -0.0008(14)
C12 0.0537(15) 0.0449(15) 0.0509(15) -0.0073(12) 0.0142(12) -0.0126(12)
C13 0.0480(13) 0.0537(16) 0.0311(11) -0.0022(10) 0.0104(10) -0.0023(12)
O1 0.0456(9) 0.0374(9) 0.0349(8) -0.0066(6) 0.0066(7) 0.0078(6)
C14 0.0558(15) 0.0429(15) 0.0591(16) -0.0129(12) 0.0185(13) 0.0054(12)
C15 0.0388(12) 0.0572(18) 0.0476(15) 0.0065(12) 0.0063(11) 0.0033(11)
C16 0.0691(17) 0.0401(15) 0.0594(16) 0.0127(11) 0.0250(13) 0.0005(12)

loop_
_geom_bond_atom_site_label_1
_geom_bond_atom_site_label_2
_geom_bond_distance
_geom_bond_site_symmetry_2
_geom_bond_publ_flag
Ga1 O1 1.9332(16) . ?
Ga1 C13 1.964(2) . ?
Ga1 C12 1.964(3) . ?
Ga1 N1 2.0112(16) . ?
Ga2 O1 1.9337(16) . ?
Ga2 C15 1.962(3) . ?
Ga2 C16 1.963(3) . ?
Ga2 N2 2.0107(17) . ?
N1 C1 1.340(3) . ?
N1 N2 1.394(2) . ?
N2 C3 1.348(3) . ?
C1 C2 1.388(3) . ?
C1 C4 1.523(3) . ?
C2 C3 1.379(3) . ?
C3 C8 1.526(3) . ?
C4 C6 1.528(3) . ?
C4 C5 1.527(3) . ?
C4 C7 1.530(4) . ?
C8 C11 1.521(4) . ?
C8 C10 1.525(4) . ?
C8 C9 1.526(4) . ?
O1 C14 1.429(3) . ?
